data_7050418
loop_
_publ_author_name
'Pal, Pankaj K.'
'Drew, Michael G. B.'
'Datta, Dipankar'

_publ_section_title
;
 Tuning of intramolecular electron transfer between Ru(ii) and the
 disulfide bond
;
_journal_issue 2
_journal_name_full 'New Journal of Chemistry'
_journal_page_first 197
_journal_paper_doi 10.1039/b206476f
_journal_volume 27
_journal_year 2003
_chemical_formula_moiety '[Ru(phen)2(DTDP)](ClO4)2.2(CH2Cl2)'
_chemical_formula_sum 'C36 H28 Cl6 N6 O8 Ru S2'
_chemical_formula_weight 1050.53
_chemical_name_systematic
; 
? 
;
_space_group_IT_number 14
_symmetry_cell_setting monoclinic
_symmetry_space_group_name_Hall '-P 2yn'
_symmetry_space_group_name_H-M 'P 1 21/n 1'
_atom_sites_solution_hydrogens geom
_atom_sites_solution_primary direct
_atom_sites_solution_secondary difmap
_audit_creation_method SHELXL-97
_cell_angle_alpha 90.00
_cell_angle_beta 94.377(10)
_cell_angle_gamma 90.00
_cell_formula_units_Z 4
_cell_length_a 12.759(17)
_cell_length_b 17.05(2)
_cell_length_c 19.59(2)
_cell_measurement_temperature 293(2)
_cell_volume 4249(9)
_computing_cell_refinement XDS
_computing_data_collection 'XDS (Kabsch, 1991)'
_computing_data_reduction XDS
_computing_molecular_graphics PLATON(Spek,1994)
_computing_structure_refinement 'SHELXL-93 (Sheldrick, 1993)'
_computing_structure_solution 'SHELXS-86 (Sheldrick, 1990)'
_diffrn_ambient_temperature 293(2)
_diffrn_measurement_device 'Marresearch Image Plate'
_diffrn_measurement_method '95 frames at 2^o intervals, counting time 2 min.'
_diffrn_radiation_monochromator graphite
_diffrn_radiation_source 'fine-focus sealed tube'
_diffrn_radiation_type MoK\a
_diffrn_radiation_wavelength 0.71073
_diffrn_reflns_av_R_equivalents 0.0000
_diffrn_reflns_av_sigmaI/netI 0.0533
_diffrn_reflns_limit_h_max 15
_diffrn_reflns_limit_h_min 0
_diffrn_reflns_limit_k_max 20
_diffrn_reflns_limit_k_min 0
_diffrn_reflns_limit_l_max 23
_diffrn_reflns_limit_l_min -22
_diffrn_reflns_number 6871
_diffrn_reflns_theta_max 25.93
_diffrn_reflns_theta_min 1.98
_exptl_absorpt_coefficient_mu 0.902
_exptl_absorpt_correction_T_max 1.000
_exptl_absorpt_correction_T_min 0.466
_exptl_absorpt_correction_type DIFABS
_exptl_crystal_density_diffrn 1.642
_exptl_crystal_density_method 'not measured'
_exptl_crystal_F_000 2112
_refine_diff_density_max 0.919
_refine_diff_density_min -1.005
_refine_diff_density_rms 0.107
_refine_ls_extinction_coef 0.0000(4)
_refine_ls_extinction_expression Fc^*^=kFc[1+0.001xFc^2^\l^3^/sin(2\q)]^-1/4^
_refine_ls_extinction_method SHELXL
_refine_ls_goodness_of_fit_ref 1.050
_refine_ls_hydrogen_treatment mixed
_refine_ls_matrix_type full
_refine_ls_number_parameters 543
_refine_ls_number_reflns 6871
_refine_ls_number_restraints 4
_refine_ls_restrained_S_all 1.052
_refine_ls_R_factor_all 0.1466
_refine_ls_R_factor_gt 0.0784
_refine_ls_shift/su_max 0.051
_refine_ls_shift/su_mean 0.006
_refine_ls_structure_factor_coef Fsqd
_refine_ls_weighting_details 'w=1/[\s^2^(Fo^2^)+(0.1687P)^2^+0.0000P] where P=(Fo^2^+2Fc^2^)/3'
_refine_ls_weighting_scheme calc
_refine_ls_wR_factor_gt 0.2244
_refine_ls_wR_factor_ref 0.2547
_reflns_number_gt 3989
_reflns_number_total 6871
_reflns_threshold_expression >2sigma(I)
_cod_data_source_file b206476f.txt
_cod_data_source_block (2)
_cod_depositor_comments
;
The following automatic conversions were performed:

'_refine_ls_weighting_scheme' value 'calc
w=1/[\s^2^(Fo^2^)+(0.1687P)^2^+0.0000P] where P=(Fo^2^+2Fc^2^)/3' was
changed to 'calc'. New tag '_refine_ls_weighting_details' was
created. The value of the new tag was set to
'w=1/[\s^2^(Fo^2^)+(0.1687P)^2^+0.0000P] where P=(Fo^2^+2Fc^2^)/3'.

Automatic conversion script
Id: cif_fix_values 3143 2015-03-26 13:38:13Z robertas 
;
_cod_original_cell_volume 4250(10)
_cod_original_sg_symbol_H-M P21/n
_cod_database_code 7050418

loop_
_symmetry_equiv_pos_as_xyz
'x, y, z'
'-x+1/2, y+1/2, -z+1/2'
'-x, -y, -z'
'x-1/2, -y-1/2, z-1/2'

loop_
_atom_site_label
_atom_site_type_symbol
_atom_site_fract_x
_atom_site_fract_y
_atom_site_fract_z
_atom_site_U_iso_or_equiv
_atom_site_adp_type
_atom_site_occupancy
_atom_site_calc_flag
_atom_site_refinement_flags
_atom_site_disorder_assembly
_atom_site_disorder_group
Ru1 Ru 0.80626(4) 0.02186(4) 0.77908(3) 0.0583(3) Uani 1 d . . .
S18 S 0.72558(16) -0.09576(12) 0.74758(11) 0.0672(6) Uani 1 d . . .
C181 C 0.6571(6) -0.1348(4) 0.8181(4) 0.0617(18) Uani 1 d . . .
N182 N 0.7242(5) -0.1756(4) 0.8584(4) 0.084(2) Uani 1 d . . .
C183 C 0.6813(10) -0.2094(7) 0.9113(6) 0.114(4) Uani 1 d . . .
H183 H 0.7253 -0.2387 0.9416 0.137 Uiso 1 calc R . .
C184 C 0.5819(12) -0.2042(7) 0.9236(6) 0.112(4) Uani 1 d . . .
H184 H 0.5566 -0.2328 0.9593 0.135 Uiso 1 calc R . .
C185 C 0.5170(8) -0.1582(7) 0.8854(6) 0.101(3) Uani 1 d . . .
H185 H 0.4483 -0.1500 0.8965 0.121 Uiso 1 calc R . .
C186 C 0.5540(6) -0.1236(5) 0.8296(4) 0.076(2) Uani 1 d . . .
H186 H 0.5104 -0.0931 0.8001 0.091 Uiso 1 calc R . .
N11 N 0.6873(5) 0.0792(4) 0.7178(3) 0.0706(18) Uani 1 d . . .
C12 C 0.6797(6) 0.1602(6) 0.7161(5) 0.091(3) Uani 1 d . . .
H12 H 0.7336 0.1892 0.7386 0.110 Uiso 1 calc R . .
C13 C 0.5992(7) 0.1994(6) 0.6840(6) 0.106(3) Uani 1 d . . .
H13 H 0.5996 0.2539 0.6829 0.127 Uiso 1 calc R . .
C14 C 0.5143(8) 0.1578(7) 0.6519(6) 0.107(3) Uani 1 d . . .
H14 H 0.4569 0.1842 0.6307 0.129 Uiso 1 calc R . .
C15 C 0.5176(6) 0.0775(6) 0.6524(5) 0.089(3) Uani 1 d . . .
H15 H 0.4625 0.0485 0.6313 0.106 Uiso 1 calc R . .
C16 C 0.6044(7) 0.0397(5) 0.6847(4) 0.073(2) Uani 1 d . . .
S17 S 0.6091(2) -0.06188(15) 0.67457(13) 0.0955(8) Uani 1 d . . .
N41 N 0.9059(4) 0.0190(4) 0.6981(3) 0.0606(15) Uani 1 d . . .
C42 C 0.9757(5) 0.0795(5) 0.7003(4) 0.0634(19) Uani 1 d . . .
C43 C 0.9860(7) -0.0282(6) 0.5995(4) 0.085(3) Uani 1 d . . .
H43 H 0.9880 -0.0660 0.5654 0.102 Uiso 1 calc R . .
C46 C 0.9098(7) -0.0336(5) 0.6486(4) 0.081(2) Uani 1 d . . .
H46 H 0.8618 -0.0748 0.6459 0.098 Uiso 1 calc R . .
C44 C 1.0547(7) 0.0311(6) 0.6022(5) 0.084(3) Uani 1 d . . .
H44 H 1.1039 0.0341 0.5696 0.101 Uiso 1 calc R . .
C45 C 1.0542(6) 0.0887(5) 0.6532(4) 0.072(2) Uani 1 d . . .
C47 C 0.9705(5) 0.1347(4) 0.7544(4) 0.0606(18) Uani 1 d . . .
C48 C 1.0411(6) 0.1982(5) 0.7617(4) 0.073(2) Uani 1 d . . .
C49 C 1.0317(7) 0.2516(5) 0.8136(5) 0.086(2) Uani 1 d . . .
H49 H 1.0767 0.2945 0.8189 0.103 Uiso 1 calc R . .
C50 C 0.9518(7) 0.2395(5) 0.8588(4) 0.079(2) Uani 1 d . . .
H50 H 0.9430 0.2747 0.8941 0.095 Uiso 1 calc R . .
C51 C 0.8879(6) 0.1759(5) 0.8501(4) 0.073(2) Uani 1 d . . .
H51 H 0.8374 0.1679 0.8812 0.088 Uiso 1 calc R . .
N52 N 0.8937(4) 0.1247(3) 0.7997(3) 0.0598(15) Uani 1 d . . .
C53 C 1.1235(7) 0.1530(6) 0.6610(5) 0.090(3) Uani 1 d . . .
H53 H 1.1739 0.1590 0.6296 0.108 Uiso 1 calc R . .
C54 C 1.1203(6) 0.2057(6) 0.7113(5) 0.086(3) Uani 1 d . . .
H54 H 1.1680 0.2470 0.7144 0.103 Uiso 1 calc R . .
N21 N 0.9109(5) -0.0377(3) 0.8478(3) 0.0607(15) Uani 1 d . . .
C22 C 1.0008(5) -0.0722(5) 0.8364(4) 0.0646(19) Uani 1 d . . .
H22 H 1.0265 -0.0672 0.7935 0.078 Uiso 1 calc R . .
C23 C 1.0581(6) -0.1154(5) 0.8864(5) 0.084(2) Uani 1 d . . .
H23 H 1.1200 -0.1403 0.8765 0.101 Uiso 1 calc R . .
C24 C 1.0222(8) -0.1212(6) 0.9514(5) 0.097(3) Uani 1 d . . .
H24 H 1.0603 -0.1503 0.9848 0.116 Uiso 1 calc R . .
C25 C 0.9313(6) -0.0845(5) 0.9668(4) 0.069(2) Uani 1 d . . .
C26 C 0.8786(6) -0.0429(4) 0.9126(4) 0.0641(19) Uani 1 d . . .
C27 C 0.7804(6) -0.0052(5) 0.9240(4) 0.066(2) Uani 1 d . . .
C28 C 0.7415(8) -0.0077(6) 0.9909(4) 0.085(3) Uani 1 d . . .
C29 C 0.6473(9) 0.0307(6) 0.9989(6) 0.094(3) Uani 1 d . . .
H29 H 0.6196 0.0315 1.0415 0.112 Uiso 1 calc R . .
C30 C 0.5941(8) 0.0682(6) 0.9431(6) 0.093(3) Uani 1 d . . .
H30 H 0.5315 0.0947 0.9484 0.111 Uiso 1 calc R . .
C34 C 0.8922(8) -0.0875(6) 1.0322(5) 0.090(3) Uani 1 d . . .
H34 H 0.9285 -0.1156 1.0672 0.108 Uiso 1 calc R . .
C31 C 0.6369(6) 0.0652(5) 0.8777(5) 0.080(2) Uani 1 d . . .
H31 H 0.5993 0.0883 0.8404 0.096 Uiso 1 calc R . .
N32 N 0.7277(5) 0.0311(4) 0.8683(3) 0.0667(17) Uani 1 d . . .
C33 C 0.8040(9) -0.0503(6) 1.0441(5) 0.095(3) Uani 1 d . . .
H33 H 0.7812 -0.0515 1.0880 0.114 Uiso 1 calc R . .
Cl1 Cl 0.2877(2) -0.0271(3) 0.76446(17) 0.1339(14) Uani 1 d . . .
O11 O 0.3181(10) -0.0335(10) 0.7034(5) 0.274(9) Uani 1 d . . .
O12 O 0.1974(7) 0.0119(8) 0.7736(6) 0.208(6) Uani 1 d . . .
O13 O 0.2939(9) -0.0930(9) 0.8057(9) 0.252(8) Uani 1 d . . .
O14 O 0.3759(10) 0.0181(9) 0.8014(8) 0.225(6) Uani 1 d . . .
Cl2 Cl 0.7780(3) -0.20672(19) 0.52107(17) 0.1222(11) Uani 1 d . . .
O21 O 0.7449(17) -0.1368(9) 0.5021(8) 0.316(11) Uani 1 d . . .
O22 O 0.7374(15) -0.2659(10) 0.4978(7) 0.280(9) Uani 1 d . . .
O23 O 0.8836(9) -0.2041(10) 0.5026(6) 0.228(7) Uani 1 d . . .
O24 O 0.7805(9) -0.2080(7) 0.5938(5) 0.206(6) Uani 1 d . . .
C91 C 0.6908(16) 0.0544(13) 0.4666(11) 0.110(6) Uiso 0.60 d P . .
C92 C 0.678(3) 0.014(2) 0.4933(18) 0.129(11) Uiso 0.40 d P . .
Cl92 Cl 0.5698(3) 0.1031(4) 0.4736(2) 0.198(2) Uani 1 d . . .
Cl93 Cl 0.7920(13) 0.0848(9) 0.5249(8) 0.151(6) Uani 0.50 d P . .
Cl94 Cl 0.796(3) 0.100(2) 0.5016(14) 0.173(12) Uiso 0.25 d P . .
Cl95 Cl 0.762(2) 0.0891(16) 0.5402(14) 0.134(8) Uiso 0.25 d P . .
Cl82 Cl 0.4906(6) 0.2589(5) 0.8363(6) 0.277(5) Uani 0.75 d PD . .
Cl83 Cl 0.3020(5) 0.2244(5) 0.8866(3) 0.281(4) Uani 1 d D . .
Cl84 Cl 0.3771(13) 0.3096(10) 0.7929(8) 0.152(5) Uiso 0.25 d PD . .
C82 C 0.395(3) 0.173(2) 0.8314(19) 0.186(14) Uiso 0.50 d PD . .
C83 C 0.380(3) 0.221(2) 0.8140(18) 0.178(13) Uiso 0.50 d PD . .

loop_
_atom_site_aniso_label
_atom_site_aniso_U_11
_atom_site_aniso_U_22
_atom_site_aniso_U_33
_atom_site_aniso_U_23
_atom_site_aniso_U_13
_atom_site_aniso_U_12
Ru1 0.0576(4) 0.0561(5) 0.0618(5) 0.0010(3) 0.0080(3) 0.0010(3)
S18 0.0711(12) 0.0607(12) 0.0690(12) -0.0001(9) 0.0004(10) 0.0014(9)
C181 0.064(4) 0.051(4) 0.069(5) -0.001(4) -0.006(4) -0.004(3)
N182 0.085(5) 0.072(5) 0.096(5) 0.027(4) 0.009(4) -0.002(4)
C183 0.112(9) 0.111(9) 0.115(9) 0.026(7) -0.017(7) -0.002(7)
C184 0.147(11) 0.086(8) 0.109(9) 0.004(6) 0.035(8) -0.026(7)
C185 0.086(6) 0.103(8) 0.115(9) -0.022(7) 0.015(6) -0.003(6)
C186 0.074(5) 0.081(6) 0.071(5) -0.009(4) 0.000(4) -0.006(4)
N11 0.064(4) 0.072(5) 0.074(4) 0.011(3) 0.001(3) -0.010(3)
C12 0.073(5) 0.062(6) 0.136(9) 0.015(5) -0.010(6) 0.000(4)
C13 0.078(6) 0.075(7) 0.162(10) 0.019(6) -0.012(6) 0.004(5)
C14 0.090(7) 0.094(8) 0.134(9) 0.024(7) -0.013(6) 0.016(6)
C15 0.069(5) 0.088(7) 0.103(7) 0.017(6) -0.025(5) -0.007(5)
C16 0.076(5) 0.062(5) 0.081(6) 0.027(4) 0.006(4) 0.005(4)
S17 0.1198(19) 0.0738(16) 0.0862(16) 0.0006(13) -0.0354(14) -0.0120(14)
N41 0.056(3) 0.071(4) 0.055(4) 0.005(3) 0.006(3) 0.005(3)
C42 0.041(4) 0.079(5) 0.069(5) 0.013(4) -0.007(3) 0.002(4)
C43 0.090(6) 0.110(8) 0.056(5) -0.015(5) 0.013(4) 0.004(5)
C46 0.080(6) 0.097(7) 0.068(5) 0.000(5) 0.012(4) 0.002(5)
C44 0.067(5) 0.115(8) 0.072(6) 0.013(5) 0.015(4) 0.003(5)
C45 0.060(4) 0.100(7) 0.056(5) 0.016(4) 0.009(4) 0.013(4)
C47 0.052(4) 0.065(5) 0.064(5) 0.012(4) -0.002(3) -0.001(3)
C48 0.064(5) 0.068(5) 0.085(6) 0.015(5) 0.002(4) 0.003(4)
C49 0.091(6) 0.066(6) 0.097(7) 0.007(5) -0.016(5) -0.015(5)
C50 0.092(6) 0.060(5) 0.084(6) -0.002(4) 0.000(5) -0.007(4)
C51 0.091(5) 0.065(5) 0.064(5) -0.011(4) 0.001(4) -0.003(4)
N52 0.053(3) 0.061(4) 0.064(4) 0.008(3) -0.005(3) -0.004(3)
C53 0.072(5) 0.109(8) 0.089(7) 0.018(6) 0.014(5) -0.008(5)
C54 0.065(5) 0.095(7) 0.098(7) 0.026(6) 0.005(5) -0.013(4)
N21 0.065(4) 0.057(4) 0.061(4) -0.001(3) 0.014(3) 0.000(3)
C22 0.056(4) 0.071(5) 0.067(5) 0.003(4) 0.004(4) 0.003(4)
C23 0.068(5) 0.071(6) 0.112(8) 0.004(5) 0.000(5) 0.001(4)
C24 0.125(8) 0.081(6) 0.079(6) 0.016(5) -0.026(6) -0.010(6)
C25 0.065(5) 0.076(5) 0.065(5) 0.006(4) -0.003(4) -0.005(4)
C26 0.070(5) 0.061(5) 0.061(5) 0.001(4) 0.004(4) -0.015(4)
C27 0.080(5) 0.060(5) 0.059(5) -0.006(4) 0.012(4) -0.017(4)
C28 0.112(7) 0.074(6) 0.071(6) -0.014(5) 0.031(5) -0.038(5)
C29 0.105(7) 0.085(7) 0.097(7) -0.017(6) 0.049(6) -0.022(6)
C30 0.084(6) 0.089(7) 0.110(8) -0.019(6) 0.036(6) -0.007(5)
C34 0.092(6) 0.109(8) 0.068(6) 0.007(5) -0.003(5) -0.013(6)
C31 0.064(5) 0.078(6) 0.100(7) -0.002(5) 0.022(5) 0.012(4)
N32 0.062(4) 0.065(4) 0.076(4) -0.004(3) 0.019(3) -0.006(3)
C33 0.126(8) 0.103(7) 0.054(5) 0.018(5) 0.000(5) -0.026(6)
Cl1 0.0871(19) 0.210(4) 0.106(2) 0.035(2) 0.0219(17) 0.050(2)
O11 0.205(11) 0.51(3) 0.120(8) -0.072(11) 0.089(8) -0.117(14)
O12 0.107(6) 0.303(14) 0.220(12) 0.138(11) 0.039(7) 0.077(7)
O13 0.180(11) 0.248(16) 0.337(18) 0.148(15) 0.067(11) 0.069(10)
O14 0.151(10) 0.249(16) 0.268(16) -0.044(12) -0.035(10) 0.053(9)
Cl2 0.162(3) 0.089(2) 0.124(2) -0.0146(17) 0.065(2) -0.0309(19)
O21 0.53(3) 0.141(12) 0.284(19) 0.019(11) 0.11(2) 0.118(15)
O22 0.40(2) 0.192(15) 0.239(15) -0.062(11) -0.027(15) -0.113(14)
O23 0.154(8) 0.36(2) 0.171(9) 0.024(10) 0.052(8) -0.042(11)
O24 0.226(10) 0.261(14) 0.142(8) -0.044(8) 0.098(8) -0.128(10)
Cl92 0.172(3) 0.295(6) 0.123(3) 0.011(3) -0.025(3) 0.079(4)
Cl93 0.180(11) 0.151(9) 0.109(8) -0.038(7) -0.061(7) 0.082(8)
Cl82 0.191(6) 0.187(7) 0.456(15) -0.071(9) 0.047(8) 0.008(6)
Cl83 0.242(6) 0.414(11) 0.187(5) 0.045(6) 0.019(4) -0.110(7)

loop_
_atom_type_symbol
_atom_type_description
_atom_type_scat_dispersion_real
_atom_type_scat_dispersion_imag
_atom_type_scat_source
C C 0.0033 0.0016 'International Tables Vol C Tables 4.2.6.8 and 6.1.1.4'
H H 0.0000 0.0000 'International Tables Vol C Tables 4.2.6.8 and 6.1.1.4'
N N 0.0061 0.0033 'International Tables Vol C Tables 4.2.6.8 and 6.1.1.4'
O O 0.0106 0.0060 'International Tables Vol C Tables 4.2.6.8 and 6.1.1.4'
Ru Ru -1.2594 0.8363 'International Tables Vol C Tables 4.2.6.8 and 6.1.1.4'
S S 0.1246 0.1234 'International Tables Vol C Tables 4.2.6.8 and 6.1.1.4'
Cl Cl 0.1484 0.1585 'International Tables Vol C Tables 4.2.6.8 and 6.1.1.4'

loop_
_geom_angle_atom_site_label_1
_geom_angle_atom_site_label_2
_geom_angle_atom_site_label_3
_geom_angle
_geom_angle_site_symmetry_1
_geom_angle_site_symmetry_3
_geom_angle_publ_flag
N32 Ru1 N21 79.7(2) . . ?
N32 Ru1 N52 93.3(2) . . ?
N21 Ru1 N52 88.7(2) . . ?
N32 Ru1 N11 94.1(3) . . ?
N21 Ru1 N11 173.3(2) . . ?
N52 Ru1 N11 94.1(3) . . ?
N32 Ru1 N41 171.2(2) . . ?
N21 Ru1 N41 94.7(2) . . ?
N52 Ru1 N41 79.7(2) . . ?
N11 Ru1 N41 91.8(2) . . ?
N32 Ru1 S18 93.22(18) . . ?
N21 Ru1 S18 90.00(19) . . ?
N52 Ru1 S18 172.98(16) . . ?
N11 Ru1 S18 87.9(2) . . ?
N41 Ru1 S18 93.49(19) . . ?
C181 S18 S17 105.5(3) . . ?
C181 S18 Ru1 110.2(2) . . ?
S17 S18 Ru1 102.95(13) . . ?
N182 C181 C186 124.5(7) . . ?
N182 C181 S18 108.7(5) . . ?
C186 C181 S18 126.8(6) . . ?
C181 N182 C183 113.9(8) . . ?
C184 C183 N182 124.8(11) . . ?
C183 C184 C185 120.4(11) . . ?
C184 C185 C186 118.0(9) . . ?
C185 C186 C181 118.1(9) . . ?
C16 N11 C12 115.4(7) . . ?
C16 N11 Ru1 122.5(5) . . ?
C12 N11 Ru1 121.5(6) . . ?
C13 C12 N11 123.8(9) . . ?
C12 C13 C14 119.7(9) . . ?
C15 C14 C13 118.7(9) . . ?
C14 C15 C16 119.3(9) . . ?
N11 C16 C15 123.0(8) . . ?
N11 C16 S17 120.6(6) . . ?
C15 C16 S17 116.2(7) . . ?
C16 S17 S18 103.2(3) . . ?
C46 N41 C42 118.4(6) . . ?
C46 N41 Ru1 128.7(6) . . ?
C42 N41 Ru1 112.9(5) . . ?
N41 C42 C45 123.7(8) . . ?
N41 C42 C47 117.2(6) . . ?
C45 C42 C47 119.1(7) . . ?
C44 C43 C46 120.2(8) . . ?
N41 C46 C43 121.2(8) . . ?
C43 C44 C45 121.3(8) . . ?
C44 C45 C53 125.9(7) . . ?
C44 C45 C42 115.3(8) . . ?
C53 C45 C42 118.8(8) . . ?
N52 C47 C48 120.6(7) . . ?
N52 C47 C42 118.2(6) . . ?
C48 C47 C42 121.2(6) . . ?
C49 C48 C47 119.5(7) . . ?
C49 C48 C54 122.8(8) . . ?
C47 C48 C54 117.7(8) . . ?
C48 C49 C50 118.2(8) . . ?
C51 C50 C49 119.5(8) . . ?
N52 C51 C50 123.4(7) . . ?
C51 N52 C47 118.7(6) . . ?
C51 N52 Ru1 129.3(5) . . ?
C47 N52 Ru1 111.8(5) . . ?
C54 C53 C45 123.3(8) . . ?
C53 C54 C48 119.8(8) . . ?
C22 N21 C26 117.1(7) . . ?
C22 N21 Ru1 128.8(5) . . ?
C26 N21 Ru1 114.0(5) . . ?
N21 C22 C23 122.2(7) . . ?
C24 C23 C22 119.5(8) . . ?
C25 C24 C23 120.9(8) . . ?
C24 C25 C26 115.2(7) . . ?
C24 C25 C34 123.2(9) . . ?
C26 C25 C34 121.6(8) . . ?
N21 C26 C25 125.0(7) . . ?
N21 C26 C27 116.3(7) . . ?
C25 C26 C27 118.6(7) . . ?
N32 C27 C28 123.5(8) . . ?
N32 C27 C26 117.0(6) . . ?
C28 C27 C26 119.5(8) . . ?
C29 C28 C27 116.8(10) . . ?
C29 C28 C33 125.9(9) . . ?
C27 C28 C33 117.3(9) . . ?
C28 C29 C30 120.0(8) . . ?
C29 C30 C31 119.3(8) . . ?
C33 C34 C25 120.3(9) . . ?
N32 C31 C30 122.6(9) . . ?
C31 N32 C27 117.7(7) . . ?
C31 N32 Ru1 129.3(6) . . ?
C27 N32 Ru1 113.0(5) . . ?
C34 C33 C28 122.6(8) . . ?
O11 Cl1 O12 118.9(9) . . ?
O11 Cl1 O13 117.8(11) . . ?
O12 Cl1 O13 109.5(7) . . ?
O11 Cl1 O14 102.9(9) . . ?
O12 Cl1 O14 107.4(9) . . ?
O13 Cl1 O14 97.3(10) . . ?
O22 Cl2 O21 122.2(14) . . ?
O22 Cl2 O23 108.5(11) . . ?
O21 Cl2 O23 101.0(10) . . ?
O22 Cl2 O24 110.0(8) . . ?
O21 Cl2 O24 106.2(9) . . ?
O23 Cl2 O24 107.8(8) . . ?
C92 C91 Cl94 108(3) . . ?
C92 C91 Cl93 90(3) . . ?
Cl94 C91 Cl93 17.9(14) . . ?
C92 C91 Cl95 83(3) . . ?
Cl94 C91 Cl95 31.1(13) . . ?
Cl93 C91 Cl95 16.7(11) . . ?
C92 C91 Cl92 97(3) . . ?
Cl94 C91 Cl92 115.4(18) . . ?
Cl93 C91 Cl92 114.7(12) . . ?
Cl95 C91 Cl92 100.4(13) . . ?
C91 C92 Cl95 68(3) . . ?
C91 C92 Cl93 63(3) . . ?
Cl95 C92 Cl93 14.9(10) . . ?
C91 C92 Cl92 58(3) . . ?
Cl95 C92 Cl92 86.5(17) . . ?
Cl93 C92 Cl92 94.2(16) . . ?
C91 C92 Cl94 49(3) . . ?
Cl95 C92 Cl94 25.8(13) . . ?
Cl93 C92 Cl94 14.6(10) . . ?
Cl92 C92 Cl94 87.8(17) . . ?
C91 Cl92 C92 25.3(10) . . ?
Cl95 Cl93 Cl94 124(7) . . ?
Cl95 Cl93 C91 83(4) . . ?
Cl94 Cl93 C91 72(4) . . ?
Cl95 Cl93 C92 73(5) . . ?
Cl94 Cl93 C92 99(5) . . ?
C91 Cl93 C92 27.0(11) . . ?
Cl93 Cl94 Cl95 27(4) . . ?
Cl93 Cl94 C91 90(5) . . ?
Cl95 Cl94 C91 80(3) . . ?
Cl93 Cl94 C92 67(5) . . ?
Cl95 Cl94 C92 63(3) . . ?
C91 Cl94 C92 23.7(12) . . ?
Cl93 Cl95 Cl94 29(4) . . ?
Cl93 Cl95 C91 80(4) . . ?
Cl94 Cl95 C91 69(3) . . ?
Cl93 Cl95 C92 92(5) . . ?
Cl94 Cl95 C92 91(3) . . ?
C91 Cl95 C92 28.2(12) . . ?
C83 Cl82 Cl84 53.9(13) . . ?
C83 Cl82 C82 28.1(16) . . ?
Cl84 Cl82 C82 82.0(14) . . ?
C83 Cl83 C82 28.3(14) . . ?
C83 Cl84 Cl82 54.6(16) . . ?
C83 C82 Cl83 71(3) . . ?
C83 C82 Cl82 55(3) . . ?
Cl83 C82 Cl82 92.2(15) . . ?
C82 C83 Cl84 168(5) . . ?
C82 C83 Cl82 96(4) . . ?
Cl84 C83 Cl82 71.5(18) . . ?
C82 C83 Cl83 81(3) . . ?
Cl84 C83 Cl83 100.0(19) . . ?
Cl82 C83 Cl83 108(2) . . ?

loop_
_geom_bond_atom_site_label_1
_geom_bond_atom_site_label_2
_geom_bond_distance
_geom_bond_site_symmetry_2
_geom_bond_publ_flag
Ru1 N32 2.086(6) . ?
Ru1 N21 2.087(6) . ?
Ru1 N52 2.101(6) . ?
Ru1 N11 2.103(7) . ?
Ru1 N41 2.108(6) . ?
Ru1 S18 2.316(3) . ?
S18 C181 1.818(7) . ?
S18 S17 2.065(4) . ?
C181 N182 1.316(10) . ?
C181 C186 1.365(10) . ?
N182 C183 1.340(13) . ?
C183 C184 1.313(15) . ?
C184 C185 1.329(15) . ?
C185 C186 1.358(13) . ?
N11 C16 1.374(10) . ?
N11 C12 1.385(11) . ?
C12 C13 1.342(12) . ?
C13 C14 1.403(14) . ?
C14 C15 1.370(13) . ?
C15 C16 1.392(12) . ?
C16 S17 1.744(9) . ?
N41 C46 1.325(10) . ?
N41 C42 1.361(10) . ?
C42 C45 1.422(10) . ?
C42 C47 1.423(11) . ?
C43 C44 1.336(12) . ?
C43 C46 1.422(11) . ?
C44 C45 1.402(12) . ?
C45 C53 1.409(13) . ?
C47 N52 1.381(8) . ?
C47 C48 1.409(10) . ?
C48 C49 1.377(12) . ?
C48 C54 1.472(11) . ?
C49 C50 1.416(11) . ?
C50 C51 1.359(11) . ?
C51 N52 1.325(9) . ?
C53 C54 1.336(13) . ?
N21 C22 1.322(8) . ?
N21 C26 1.367(9) . ?
C22 C23 1.389(11) . ?
C23 C24 1.388(12) . ?
C24 C25 1.372(12) . ?
C25 C26 1.405(11) . ?
C25 C34 1.410(11) . ?
C26 C27 1.441(11) . ?
C27 N32 1.384(10) . ?
C27 C28 1.438(10) . ?
C28 C29 1.388(14) . ?
C28 C33 1.456(14) . ?
C29 C30 1.398(14) . ?
C30 C31 1.431(12) . ?
C34 C33 1.328(13) . ?
C31 N32 1.322(9) . ?
Cl1 O11 1.291(9) . ?
Cl1 O12 1.354(10) . ?
Cl1 O13 1.382(12) . ?
Cl1 O14 1.503(14) . ?
Cl2 O22 1.208(13) . ?
Cl2 O21 1.310(14) . ?
Cl2 O23 1.422(10) . ?
Cl2 O24 1.422(10) . ?
C91 C92 0.89(3) . ?
C91 Cl94 1.66(4) . ?
C91 Cl93 1.74(3) . ?
C91 Cl95 1.75(3) . ?
C91 Cl92 1.77(2) . ?
C92 Cl95 1.87(5) . ?
C92 Cl93 1.96(4) . ?
C92 Cl92 2.07(4) . ?
C92 Cl94 2.10(5) . ?
Cl93 Cl95 0.51(3) . ?
Cl93 Cl94 0.54(4) . ?
Cl94 Cl95 0.92(4) . ?
Cl82 C83 1.58(4) . ?
Cl82 Cl84 1.839(19) . ?
Cl82 C82 1.91(3) . ?
Cl83 C83 1.80(3) . ?
Cl83 C82 1.88(3) . ?
Cl84 C83 1.57(3) . ?
C82 C83 0.91(5) . ?
